data_2204933
loop_
_publ_author_name
'Yathirajan, Hemmige S.'
'Nagaraj, Basavegowda'
'Bolte, Michael'

_publ_section_title
;
 Phthaloyl amlodipine
;
_journal_issue 1
_journal_name_full 'Acta Crystallographica Section E'
_journal_page_first o174
_journal_page_last o175
_journal_paper_doi 10.1107/S1600536804033471
_journal_volume 61
_journal_year 2005
_chemical_formula_iupac 'C28 H27 Cl N2 O7'
_chemical_formula_moiety 'C28 H27 Cl N2 O7'
_chemical_formula_sum 'C28 H27 Cl N2 O7'
_chemical_formula_weight 538.97
_chemical_name_common
;
Phthaloyl amlodipine
;
_chemical_name_systematic
;3-ethyl 5-methyl
 4-(2-chlorophenyl)-2-(2-phthalmidoethoxymethyl)-6-methyl-1,4-
dihydropyridine-3,5-dicarboxylate
;
_space_group_IT_number 2
_symmetry_cell_setting triclinic
_symmetry_space_group_name_Hall '-P 1'
_symmetry_space_group_name_H-M 'P -1'
_atom_sites_solution_hydrogens geom
_atom_sites_solution_primary direct
_atom_sites_solution_secondary difmap
_audit_creation_method SHELXL-97
_cell_angle_alpha 98.073(9)
_cell_angle_beta 90.542(9)
_cell_angle_gamma 103.744(8)
_cell_formula_units_Z 2
_cell_length_a 8.0458(9)
_cell_length_b 10.5193(11)
_cell_length_c 15.7386(17)
_cell_measurement_reflns_used 19123
_cell_measurement_temperature 173(2)
_cell_measurement_theta_max 25.7
_cell_measurement_theta_min 3.6
_cell_volume 1279.8(2)
_computing_cell_refinement X-AREA
_computing_data_collection 'X-AREA (Stoe & Cie, 2001)'
_computing_data_reduction X-AREA
_computing_molecular_graphics 'XP in SHELXTL-Plus (Sheldrick, 1991)'
_computing_publication_material 'SHELXL97 and PLATON (Spek, 2003)'
_computing_structure_refinement 'SHELXL97 (Sheldrick, 1997)'
_computing_structure_solution 'SHELXS97 (Sheldrick, 1990)'
_diffrn_ambient_temperature 173(2)
_diffrn_measured_fraction_theta_full 0.996
_diffrn_measured_fraction_theta_max 0.988
_diffrn_measurement_device_type 'Stoe IPDS-II two-circle'
_diffrn_measurement_method \w
_diffrn_radiation_monochromator graphite
_diffrn_radiation_source 'fine-focus sealed tube'
_diffrn_radiation_type MoK\a
_diffrn_radiation_wavelength 0.71073
_diffrn_reflns_av_R_equivalents 0.0522
_diffrn_reflns_av_sigmaI/netI 0.0354
_diffrn_reflns_limit_h_max 9
_diffrn_reflns_limit_h_min -9
_diffrn_reflns_limit_k_max 12
_diffrn_reflns_limit_k_min -12
_diffrn_reflns_limit_l_max 19
_diffrn_reflns_limit_l_min -19
_diffrn_reflns_number 23348
_diffrn_reflns_theta_full 25.00
_diffrn_reflns_theta_max 25.78
_diffrn_reflns_theta_min 3.75
_diffrn_standards_decay_% 0
_diffrn_standards_interval_time 0
_diffrn_standards_number 0
_exptl_absorpt_coefficient_mu 0.201
_exptl_absorpt_correction_T_max 0.967
_exptl_absorpt_correction_T_min 0.919
_exptl_absorpt_correction_type multi-scan
_exptl_absorpt_process_details '(MULABS; Spek, 2003; Blessing, 1995)'
_exptl_crystal_colour 'light yellow'
_exptl_crystal_density_diffrn 1.399
_exptl_crystal_density_method 'not measured'
_exptl_crystal_description block
_exptl_crystal_F_000 564
_exptl_crystal_size_max 0.32
_exptl_crystal_size_mid 0.28
_exptl_crystal_size_min 0.17
_refine_diff_density_max 0.219
_refine_diff_density_min -0.273
_refine_ls_extinction_method none
_refine_ls_goodness_of_fit_ref 0.952
_refine_ls_hydrogen_treatment mixed
_refine_ls_matrix_type full
_refine_ls_number_parameters 349
_refine_ls_number_reflns 4849
_refine_ls_number_restraints 0
_refine_ls_restrained_S_all 0.952
_refine_ls_R_factor_all 0.0485
_refine_ls_R_factor_gt 0.0337
_refine_ls_shift/su_max 0.000
_refine_ls_shift/su_mean 0.000
_refine_ls_structure_factor_coef Fsqd
_refine_ls_weighting_details 'calc w = 1/[\s^2^(Fo^2^)+(0.0563P)^2^] where  P= (Fo^2^+2Fc^2^)/3'
_refine_ls_weighting_scheme calc
_refine_ls_wR_factor_gt 0.0831
_refine_ls_wR_factor_ref 0.0875
_reflns_number_gt 3663
_reflns_number_total 4849
_reflns_threshold_expression I>2\s(I)
_cod_data_source_file nc6014.cif
_cod_data_source_block I
_cod_depositor_comments
;
The following automatic conversions were performed:
'_symmetry_cell_setting' value 'Triclinic' changed to 'triclinic'
according to '/home/saulius/struct/CIF-dictionaries/cif_core.dic'
dictionary named 'cif_core.dic' version 2.4.1 from 2010-06-29.

Automatic conversion script
Id: cif_fix_enum 1527 2010-12-29 10:47:43Z saulius 

The following automatic conversions were performed:

'_symmetry_cell_setting' value 'Triclinic' changed to 'triclinic'
according to /home/saulius/struct/CIF-dictionaries/cif_core.dic
dictionary named 'cif_core.dic' version 2.4.1 from 2010-06-29.

Automatic conversion script
Id: cif_fix_values 1715 2011-07-08 13:25:40Z adriana 
;
_cod_database_code 2204933
_cod_database_fobs_code 2204933

loop_
_symmetry_equiv_pos_as_xyz
'x, y, z'
'-x, -y, -z'

loop_
_atom_site_label
_atom_site_fract_x
_atom_site_fract_y
_atom_site_fract_z
_atom_site_U_iso_or_equiv
_atom_site_adp_type
_atom_site_calc_flag
_atom_site_refinement_flags
_atom_site_occupancy
_atom_site_type_symbol
N1 0.73556(16) 0.71511(11) 0.39477(8) 0.0279(3) Uani d . 1 N
H1 0.773(2) 0.6989(18) 0.4433(13) 0.041(5) Uiso d . 1 H
C2 0.66278(18) 0.60822(13) 0.33448(9) 0.0250(3) Uani d . 1 C
C3 0.58283(18) 0.62594(13) 0.26223(9) 0.0255(3) Uani d . 1 C
C4 0.59224(19) 0.76462(13) 0.24134(9) 0.0274(3) Uani d . 1 C
H4 0.4799 0.7657 0.2141 0.033 Uiso calc R 1 H
C5 0.62454(19) 0.86318(13) 0.32419(9) 0.0282(3) Uani d . 1 C
C6 0.70124(19) 0.83828(13) 0.39486(9) 0.0286(3) Uani d . 1 C
C7 0.67372(18) 0.47622(13) 0.35853(9) 0.0258(3) Uani d . 1 C
H7A 0.5641 0.4332 0.3818 0.031 Uiso calc R 1 H
H7B 0.6948 0.4177 0.3069 0.031 Uiso calc R 1 H
O7 0.80958(12) 0.49555(9) 0.42144(6) 0.0271(2) Uani d . 1 O
C8 0.7943(2) 0.38080(13) 0.46343(9) 0.0291(3) Uani d . 1 C
H8A 0.9099 0.3744 0.4814 0.035 Uiso calc R 1 H
H8B 0.7423 0.3006 0.4223 0.035 Uiso calc R 1 H
C9 0.68573(19) 0.38589(14) 0.54129(9) 0.0310(3) Uani d . 1 C
H9A 0.5815 0.4140 0.5264 0.037 Uiso calc R 1 H
H9B 0.6493 0.2961 0.5575 0.037 Uiso calc R 1 H
C31 0.48737(18) 0.51118(13) 0.20331(9) 0.0269(3) Uani d . 1 C
O31 0.46295(16) 0.39628(10) 0.21424(7) 0.0386(3) Uani d . 1 O
O32 0.42286(14) 0.54659(9) 0.13345(6) 0.0319(2) Uani d . 1 O
C33 0.3189(2) 0.43839(14) 0.07396(10) 0.0330(3) Uani d . 1 C
H33A 0.2319 0.3815 0.1052 0.040 Uiso calc R 1 H
H33B 0.3916 0.3837 0.0444 0.040 Uiso calc R 1 H
C34 0.2333(2) 0.49740(17) 0.00997(11) 0.0415(4) Uani d . 1 C
H34A 0.1620 0.4265 -0.0313 0.062 Uiso calc R 1 H
H34B 0.3205 0.5534 -0.0206 0.062 Uiso calc R 1 H
H34C 0.1614 0.5510 0.0399 0.062 Uiso calc R 1 H
C41 0.7326(2) 0.80143(13) 0.17815(9) 0.0308(3) Uani d . 1 C
C42 0.7064(2) 0.83334(14) 0.09669(10) 0.0374(4) Uani d . 1 C
C43 0.8403(3) 0.86057(15) 0.04143(11) 0.0484(5) Uani d . 1 C
H43 0.8189 0.8807 -0.0140 0.058 Uiso calc R 1 H
C44 1.0032(3) 0.85845(16) 0.06695(12) 0.0492(5) Uani d . 1 C
H44 1.0943 0.8770 0.0291 0.059 Uiso calc R 1 H
C45 1.0348(2) 0.82944(15) 0.14755(12) 0.0440(4) Uani d . 1 C
H45 1.1474 0.8286 0.1657 0.053 Uiso calc R 1 H
C46 0.9003(2) 0.80158(14) 0.20168(10) 0.0345(3) Uani d . 1 C
H46 0.9232 0.7818 0.2570 0.041 Uiso calc R 1 H
Cl42 0.50469(7) 0.84136(4) 0.05956(3) 0.05126(14) Uani d . 1 Cl
C51 0.57280(19) 0.98855(14) 0.32471(10) 0.0316(3) Uani d . 1 C
O51 0.59514(18) 1.07965(11) 0.38297(8) 0.0479(3) Uani d . 1 O
O52 0.49275(16) 0.99108(10) 0.25020(8) 0.0419(3) Uani d . 1 O
C53 0.4361(3) 1.10987(17) 0.24326(14) 0.0535(5) Uani d . 1 C
H53A 0.3596 1.1247 0.2897 0.080 Uiso calc R 1 H
H53B 0.3746 1.0999 0.1877 0.080 Uiso calc R 1 H
H53C 0.5356 1.1855 0.2476 0.080 Uiso calc R 1 H
C61 0.7526(2) 0.92972(15) 0.47806(10) 0.0373(4) Uani d . 1 C
H61A 0.8070 1.0187 0.4661 0.056 Uiso calc R 1 H
H61B 0.8335 0.8973 0.5112 0.056 Uiso calc R 1 H
H61C 0.6507 0.9327 0.5112 0.056 Uiso calc R 1 H
N91 0.77799(16) 0.47716(12) 0.61473(8) 0.0295(3) Uani d . 1 N
C92 0.8623(2) 0.43352(15) 0.67950(9) 0.0315(3) Uani d . 1 C
O92 0.85542(16) 0.31864(11) 0.68393(8) 0.0433(3) Uani d . 1 O
C93 0.9541(2) 0.55461(15) 0.73685(9) 0.0316(3) Uani d . 1 C
C94 1.0612(2) 0.56952(17) 0.80860(10) 0.0390(4) Uani d . 1 C
H94 1.0830 0.4952 0.8306 0.047 Uiso calc R 1 H
C95 1.1357(2) 0.69787(18) 0.84715(11) 0.0442(4) Uani d . 1 C
H95 1.2104 0.7117 0.8965 0.053 Uiso calc R 1 H
C96 1.1032(2) 0.80595(18) 0.81515(12) 0.0470(4) Uani d . 1 C
H96 1.1561 0.8925 0.8430 0.056 Uiso calc R 1 H
C97 0.9945(2) 0.79061(16) 0.74299(11) 0.0401(4) Uani d . 1 C
H97 0.9721 0.8648 0.7211 0.048 Uiso calc R 1 H
C98 0.9209(2) 0.66287(15) 0.70476(10) 0.0324(3) Uani d . 1 C
C99 0.80543(19) 0.61359(14) 0.62682(9) 0.0305(3) Uani d . 1 C
O99 0.74538(15) 0.67723(10) 0.58132(7) 0.0381(3) Uani d . 1 O

loop_
_atom_site_aniso_label
_atom_site_aniso_U_11
_atom_site_aniso_U_22
_atom_site_aniso_U_33
_atom_site_aniso_U_12
_atom_site_aniso_U_13
_atom_site_aniso_U_23
N1 0.0336(7) 0.0249(6) 0.0257(6) 0.0083(5) -0.0029(5) 0.0033(5)
C2 0.0255(7) 0.0233(6) 0.0263(7) 0.0065(5) 0.0024(6) 0.0028(5)
C3 0.0285(7) 0.0219(6) 0.0274(7) 0.0083(5) 0.0024(6) 0.0041(5)
C4 0.0316(8) 0.0219(6) 0.0293(7) 0.0084(5) -0.0025(6) 0.0030(5)
C5 0.0308(7) 0.0217(6) 0.0319(7) 0.0070(5) 0.0012(6) 0.0023(5)
C6 0.0307(7) 0.0230(6) 0.0309(7) 0.0049(5) 0.0029(6) 0.0022(5)
C7 0.0275(7) 0.0250(7) 0.0254(7) 0.0072(5) -0.0024(6) 0.0041(5)
O7 0.0292(5) 0.0248(5) 0.0279(5) 0.0072(4) -0.0024(4) 0.0051(4)
C8 0.0338(8) 0.0243(7) 0.0305(7) 0.0095(6) -0.0030(6) 0.0044(5)
C9 0.0300(8) 0.0303(7) 0.0319(7) 0.0049(6) -0.0029(6) 0.0066(6)
C31 0.0280(7) 0.0253(7) 0.0288(7) 0.0089(5) -0.0004(6) 0.0043(5)
O31 0.0490(7) 0.0222(5) 0.0427(6) 0.0060(4) -0.0139(5) 0.0044(4)
O32 0.0394(6) 0.0250(5) 0.0300(5) 0.0066(4) -0.0081(4) 0.0021(4)
C33 0.0344(8) 0.0302(7) 0.0323(8) 0.0071(6) -0.0065(6) -0.0011(6)
C34 0.0396(9) 0.0426(9) 0.0402(9) 0.0071(7) -0.0108(7) 0.0048(7)
C41 0.0456(9) 0.0188(6) 0.0282(7) 0.0085(6) 0.0005(6) 0.0033(5)
C42 0.0580(11) 0.0228(7) 0.0314(8) 0.0099(7) -0.0023(7) 0.0046(6)
C43 0.0852(15) 0.0273(8) 0.0306(8) 0.0066(8) 0.0090(9) 0.0087(6)
C44 0.0649(13) 0.0327(8) 0.0458(10) 0.0018(8) 0.0218(9) 0.0072(7)
C45 0.0488(10) 0.0314(8) 0.0495(10) 0.0047(7) 0.0137(8) 0.0056(7)
C46 0.0421(9) 0.0269(7) 0.0346(8) 0.0077(6) 0.0052(7) 0.0062(6)
Cl42 0.0778(3) 0.0424(2) 0.0391(2) 0.0249(2) -0.0149(2) 0.00768(17)
C51 0.0335(8) 0.0241(7) 0.0379(8) 0.0088(6) 0.0026(6) 0.0030(6)
O51 0.0668(8) 0.0292(6) 0.0484(7) 0.0201(5) -0.0060(6) -0.0057(5)
O52 0.0572(7) 0.0260(5) 0.0470(7) 0.0209(5) -0.0093(6) 0.0025(5)
C53 0.0676(13) 0.0328(8) 0.0680(12) 0.0282(8) -0.0107(10) 0.0072(8)
C61 0.0465(10) 0.0295(7) 0.0337(8) 0.0087(7) -0.0046(7) -0.0016(6)
N91 0.0317(7) 0.0312(6) 0.0274(6) 0.0099(5) -0.0005(5) 0.0065(5)
C92 0.0317(8) 0.0364(8) 0.0297(7) 0.0119(6) 0.0029(6) 0.0101(6)
O92 0.0538(7) 0.0353(6) 0.0436(6) 0.0135(5) -0.0074(6) 0.0109(5)
C93 0.0321(8) 0.0387(8) 0.0266(7) 0.0132(6) 0.0043(6) 0.0056(6)
C94 0.0406(9) 0.0497(9) 0.0304(8) 0.0184(7) 0.0006(7) 0.0056(7)
C95 0.0433(10) 0.0556(10) 0.0315(8) 0.0135(8) -0.0046(7) -0.0036(7)
C96 0.0498(11) 0.0440(9) 0.0409(9) 0.0069(8) -0.0005(8) -0.0070(7)
C97 0.0468(10) 0.0357(8) 0.0375(8) 0.0116(7) 0.0029(7) 0.0020(6)
C98 0.0330(8) 0.0367(8) 0.0288(7) 0.0117(6) 0.0061(6) 0.0036(6)
C99 0.0333(8) 0.0324(7) 0.0286(7) 0.0122(6) 0.0057(6) 0.0062(6)
O99 0.0492(7) 0.0364(6) 0.0337(6) 0.0185(5) -0.0008(5) 0.0079(5)

loop_
_atom_type_symbol
_atom_type_description
_atom_type_scat_dispersion_real
_atom_type_scat_dispersion_imag
_atom_type_scat_source
C C 0.0033 0.0016 'International Tables Vol C Tables 4.2.6.8 and 6.1.1.4'
H H 0.0000 0.0000 'International Tables Vol C Tables 4.2.6.8 and 6.1.1.4'
Cl Cl 0.1484 0.1585 'International Tables Vol C Tables 4.2.6.8 and 6.1.1.4'
N N 0.0061 0.0033 'International Tables Vol C Tables 4.2.6.8 and 6.1.1.4'
O O 0.0106 0.0060 'International Tables Vol C Tables 4.2.6.8 and 6.1.1.4'

loop_
_geom_angle_atom_site_label_1
_geom_angle_atom_site_label_2
_geom_angle_atom_site_label_3
_geom_angle
C2 N1 C6 122.37(13)
C2 N1 H1 117.3(12)
C6 N1 H1 116.7(12)
C3 C2 N1 120.05(12)
C3 C2 C7 125.44(12)
N1 C2 C7 114.44(12)
C2 C3 C31 119.92(12)
C2 C3 C4 120.70(12)
C31 C3 C4 119.38(12)
C3 C4 C5 109.46(11)
C3 C4 C41 110.20(11)
C5 C4 C41 111.15(12)
C3 C4 H4 108.7
C5 C4 H4 108.7
C41 C4 H4 108.7
C6 C5 C51 120.56(13)
C6 C5 C4 121.49(12)
C51 C5 C4 117.94(13)
C5 C6 N1 119.16(13)
C5 C6 C61 127.21(13)
N1 C6 C61 113.61(13)
O7 C7 C2 109.59(11)
O7 C7 H7A 109.8
C2 C7 H7A 109.8
O7 C7 H7B 109.8
C2 C7 H7B 109.8
H7A C7 H7B 108.2
C7 O7 C8 111.09(10)
O7 C8 C9 111.95(11)
O7 C8 H8A 109.2
C9 C8 H8A 109.2
O7 C8 H8B 109.2
C9 C8 H8B 109.2
H8A C8 H8B 107.9
N91 C9 C8 112.17(12)
N91 C9 H9A 109.2
C8 C9 H9A 109.2
N91 C9 H9B 109.2
C8 C9 H9B 109.2
H9A C9 H9B 107.9
O31 C31 O32 121.96(13)
O31 C31 C3 126.03(13)
O32 C31 C3 111.99(11)
C31 O32 C33 115.25(11)
O32 C33 C34 107.59(12)
O32 C33 H33A 110.2
C34 C33 H33A 110.2
O32 C33 H33B 110.2
C34 C33 H33B 110.2
H33A C33 H33B 108.5
C33 C34 H34A 109.5
C33 C34 H34B 109.5
H34A C34 H34B 109.5
C33 C34 H34C 109.5
H34A C34 H34C 109.5
H34B C34 H34C 109.5
C46 C41 C42 116.41(15)
C46 C41 C4 118.59(13)
C42 C41 C4 124.99(15)
C43 C42 C41 121.49(17)
C43 C42 Cl42 116.93(13)
C41 C42 Cl42 121.58(13)
C44 C43 C42 120.15(16)
C44 C43 H43 119.9
C42 C43 H43 119.9
C43 C44 C45 120.06(16)
C43 C44 H44 120.0
C45 C44 H44 120.0
C44 C45 C46 119.25(18)
C44 C45 H45 120.4
C46 C45 H45 120.4
C45 C46 C41 122.62(16)
C45 C46 H46 118.7
C41 C46 H46 118.7
O51 C51 O52 122.03(13)
O51 C51 C5 126.86(15)
O52 C51 C5 111.11(12)
C51 O52 C53 116.03(13)
O52 C53 H53A 109.5
O52 C53 H53B 109.5
H53A C53 H53B 109.5
O52 C53 H53C 109.5
H53A C53 H53C 109.5
H53B C53 H53C 109.5
C6 C61 H61A 109.5
C6 C61 H61B 109.5
H61A C61 H61B 109.5
C6 C61 H61C 109.5
H61A C61 H61C 109.5
H61B C61 H61C 109.5
C99 N91 C92 111.67(12)
C99 N91 C9 126.17(12)
C92 N91 C9 121.98(12)
O92 C92 N91 124.18(14)
O92 C92 C93 129.82(14)
N91 C92 C93 106.00(12)
C94 C93 C98 121.69(15)
C94 C93 C92 130.45(14)
C98 C93 C92 107.82(13)
C93 C94 C95 117.13(16)
C93 C94 H94 121.4
C95 C94 H94 121.4
C96 C95 C94 121.30(17)
C96 C95 H95 119.4
C94 C95 H95 119.4
C95 C96 C97 121.45(16)
C95 C96 H96 119.3
C97 C96 H96 119.3
C98 C97 C96 117.11(16)
C98 C97 H97 121.4
C96 C97 H97 121.4
C97 C98 C93 121.33(15)
C97 C98 C99 130.34(15)
C93 C98 C99 108.31(13)
O99 C99 N91 125.48(14)
O99 C99 C98 128.34(14)
N91 C99 C98 106.18(12)

loop_
_geom_bond_atom_site_label_1
_geom_bond_atom_site_label_2
_geom_bond_distance
N1 C2 1.3727(18)
N1 C6 1.3873(18)
N1 H1 0.87(2)
C2 C3 1.358(2)
C2 C7 1.5113(18)
C3 C31 1.4624(19)
C3 C4 1.5248(18)
C4 C5 1.5260(19)
C4 C41 1.528(2)
C4 H4 1.0000
C5 C6 1.354(2)
C5 C51 1.4732(19)
C6 C61 1.503(2)
C7 O7 1.4262(17)
C7 H7A 0.9900
C7 H7B 0.9900
O7 C8 1.4367(16)
C8 C9 1.514(2)
C8 H8A 0.9900
C8 H8B 0.9900
C9 N91 1.4636(19)
C9 H9A 0.9900
C9 H9B 0.9900
C31 O31 1.2146(17)
C31 O32 1.3465(17)
O32 C33 1.4510(18)
C33 C34 1.496(2)
C33 H33A 0.9900
C33 H33B 0.9900
C34 H34A 0.9800
C34 H34B 0.9800
C34 H34C 0.9800
C41 C46 1.396(2)
C41 C42 1.396(2)
C42 C43 1.393(3)
C42 Cl42 1.7443(19)
C43 C44 1.374(3)
C43 H43 0.9500
C44 C45 1.381(3)
C44 H44 0.9500
C45 C46 1.385(2)
C45 H45 0.9500
C46 H46 0.9500
C51 O51 1.2082(19)
C51 O52 1.339(2)
O52 C53 1.4454(18)
C53 H53A 0.9800
C53 H53B 0.9800
C53 H53C 0.9800
C61 H61A 0.9800
C61 H61B 0.9800
C61 H61C 0.9800
N91 C99 1.3844(19)
N91 C92 1.4060(19)
C92 O92 1.2084(19)
C92 C93 1.483(2)
C93 C94 1.382(2)
C93 C98 1.388(2)
C94 C95 1.389(2)
C94 H94 0.9500
C95 C96 1.383(3)
C95 H95 0.9500
C96 C97 1.394(3)
C96 H96 0.9500
C97 C98 1.381(2)
C97 H97 0.9500
C98 C99 1.486(2)
C99 O99 1.2150(18)

loop_
_geom_hbond_atom_site_label_D
_geom_hbond_atom_site_label_H
_geom_hbond_atom_site_label_A
_geom_hbond_distance_DH
_geom_hbond_distance_HA
_geom_hbond_distance_DA
_geom_hbond_angle_DHA
N1 H1 O99 0.87(2) 2.22(2) 3.0207(17) 152.1(17)

loop_
_geom_torsion_atom_site_label_1
_geom_torsion_atom_site_label_2
_geom_torsion_atom_site_label_3
_geom_torsion_atom_site_label_4
_geom_torsion
C6 N1 C2 C3 14.0(2)
C6 N1 C2 C7 -163.31(13)
N1 C2 C3 C31 -172.47(12)
C7 C2 C3 C31 4.5(2)
N1 C2 C3 C4 7.9(2)
C7 C2 C3 C4 -175.14(12)
C2 C3 C4 C5 -25.20(18)
C31 C3 C4 C5 155.17(12)
C2 C3 C4 C41 97.33(15)
C31 C3 C4 C41 -82.30(16)
C3 C4 C5 C6 24.63(19)
C41 C4 C5 C6 -97.34(16)
C3 C4 C5 C51 -156.63(12)
C41 C4 C5 C51 81.41(16)
C51 C5 C6 N1 174.71(13)
C4 C5 C6 N1 -6.6(2)
C51 C5 C6 C61 -3.6(2)
C4 C5 C6 C61 175.12(14)
C2 N1 C6 C5 -14.6(2)
C2 N1 C6 C61 163.88(13)
C3 C2 C7 O7 161.25(13)
N1 C2 C7 O7 -21.64(16)
C2 C7 O7 C8 163.62(11)
C7 O7 C8 C9 -88.78(14)
O7 C8 C9 N91 -75.94(15)
C2 C3 C31 O31 4.1(2)
C4 C3 C31 O31 -176.22(14)
C2 C3 C31 O32 -177.29(12)
C4 C3 C31 O32 2.34(18)
O31 C31 O32 C33 1.65(19)
C3 C31 O32 C33 -176.98(12)
C31 O32 C33 C34 169.86(13)
C3 C4 C41 C46 -58.79(16)
C5 C4 C41 C46 62.74(16)
C3 C4 C41 C42 120.03(15)
C5 C4 C41 C42 -118.44(15)
C46 C41 C42 C43 1.5(2)
C4 C41 C42 C43 -177.32(13)
C46 C41 C42 Cl42 -178.31(10)
C4 C41 C42 Cl42 2.8(2)
C41 C42 C43 C44 -1.0(2)
Cl42 C42 C43 C44 178.84(13)
C42 C43 C44 C45 -0.1(2)
C43 C44 C45 C46 0.5(2)
C44 C45 C46 C41 0.0(2)
C42 C41 C46 C45 -1.1(2)
C4 C41 C46 C45 177.87(13)
C6 C5 C51 O51 2.2(2)
C4 C5 C51 O51 -176.56(15)
C6 C5 C51 O52 -177.25(13)
C4 C5 C51 O52 3.99(19)
O51 C51 O52 C53 0.6(2)
C5 C51 O52 C53 -179.93(15)
C8 C9 N91 C99 78.81(17)
C8 C9 N91 C92 -95.99(15)
C99 N91 C92 O92 178.63(14)
C9 N91 C92 O92 -5.9(2)
C99 N91 C92 C93 -1.13(15)
C9 N91 C92 C93 174.36(12)
O92 C92 C93 C94 2.7(3)
N91 C92 C93 C94 -177.52(15)
O92 C92 C93 C98 -179.52(16)
N91 C92 C93 C98 0.22(15)
C98 C93 C94 C95 -0.5(2)
C92 C93 C94 C95 177.01(15)
C93 C94 C95 C96 0.3(2)
C94 C95 C96 C97 0.0(3)
C95 C96 C97 C98 -0.1(3)
C96 C97 C98 C93 -0.1(2)
C96 C97 C98 C99 -177.95(15)
C94 C93 C98 C97 0.4(2)
C92 C93 C98 C97 -177.58(14)
C94 C93 C98 C99 178.66(14)
C92 C93 C98 C99 0.68(16)
C92 N91 C99 O99 -178.66(14)
C9 N91 C99 O99 6.1(2)
C92 N91 C99 C98 1.53(16)
C9 N91 C99 C98 -173.73(13)
C97 C98 C99 O99 -3.1(3)
C93 C98 C99 O99 178.85(15)
C97 C98 C99 N91 176.70(15)
C93 C98 C99 N91 -1.36(16)

loop_
_cod_related_entry_id
_cod_related_entry_database
_cod_related_entry_code
1 ChemSpider 8047647
